data_1545203
loop_
_publ_author_name
'Chen, Changjuan'
'Cui, Yaqin'
'Mao, Xiaoyang'
'Pan, Xiaobo'
'Wu, Jincai'

_publ_section_title
;
 Suppressing Cyclic Polymerization for Isoselective Synthesis of
 High-Molecular-Weight Linear Polylactide Catalyzed by Sodium/Potassium
 Sulfonamidate Complexes
;
_journal_issue 1
_journal_name_full Macromolecules
_journal_page_first 83
_journal_paper_doi 10.1021/acs.macromol.6b02271
_journal_volume 50
_journal_year 2017
_chemical_formula_moiety 'C30 H36 N Na O8 S'
_chemical_formula_sum 'C30 H36 N Na O8 S'
_chemical_formula_weight 593.65
_space_group_crystal_system monoclinic
_space_group_IT_number 14
_space_group_name_Hall '-P 2yn'
_space_group_name_H-M_alt 'P 1 21/n 1'
_symmetry_space_group_name_Hall '-P 2yn'
_symmetry_space_group_name_H-M 'P 1 21/n 1'
_atom_sites_solution_hydrogens geom
_atom_sites_solution_primary direct
_audit_creation_date 2016-07-17
_audit_creation_method
;
Olex2 1.2
(compiled 2016.02.19 svn.r3266 for OlexSys, GUI svn.r5155)
;
_cell_angle_alpha 90
_cell_angle_beta 108.232(7)
_cell_angle_gamma 90
_cell_formula_units_Z 4
_cell_length_a 15.6531(9)
_cell_length_b 11.2507(9)
_cell_length_c 17.5258(12)
_cell_measurement_reflns_used 4413
_cell_measurement_temperature 289.97(10)
_cell_measurement_theta_max 27.1490
_cell_measurement_theta_min 3.6110
_cell_volume 2931.5(4)
_computing_cell_refinement
;
CrysAlisPro, Agilent Technologies,
Version 1.171.37.35 (release 13-08-2014 CrysAlis171 .NET)
(compiled Aug 13 2014,18:06:01)
;
_computing_data_collection
;
CrysAlisPro, Agilent Technologies,
Version 1.171.37.35 (release 13-08-2014 CrysAlis171 .NET)
(compiled Aug 13 2014,18:06:01)
;
_computing_data_reduction
;
CrysAlisPro, Agilent Technologies,
Version 1.171.37.35 (release 13-08-2014 CrysAlis171 .NET)
(compiled Aug 13 2014,18:06:01)
;
_computing_molecular_graphics 'Olex2 (Dolomanov et al., 2009)'
_computing_publication_material 'Olex2 (Dolomanov et al., 2009)'
_computing_structure_refinement 'ShelXL (Sheldrick, 2015)'
_computing_structure_solution 'ShelXS (Sheldrick, 2008)'
_diffrn_ambient_environment air
_diffrn_ambient_temperature 289.97(10)
_diffrn_detector 'CCD plate'
_diffrn_detector_area_resol_mean 16.0733
_diffrn_detector_type Eos
_diffrn_measured_fraction_theta_full 0.992
_diffrn_measured_fraction_theta_max 0.992
_diffrn_measurement_details
;
#__ type_ start__ end____ width___ exp.time_
  1 omega  -19.00   18.00   1.0000    6.0000
omega____ theta____ kappa____ phi______ frames
    -      -17.1479  -99.0000  -30.0000 37

#__ type_ start__ end____ width___ exp.time_
  2 omega   17.00   59.00   1.0000    6.0000
omega____ theta____ kappa____ phi______ frames
    -       20.5854  -99.0000  -90.0000 42

#__ type_ start__ end____ width___ exp.time_
  3 omega   -2.00   93.00   1.0000    6.0000
omega____ theta____ kappa____ phi______ frames
    -       20.5854   38.0000  -90.0000 95

#__ type_ start__ end____ width___ exp.time_
  4 omega  -49.00   30.00   1.0000    6.0000
omega____ theta____ kappa____ phi______ frames
    -       20.5854    0.0000  -90.0000 79
;
_diffrn_measurement_device 'four-circle diffractometer'
_diffrn_measurement_device_type 'SuperNova, Dual, Cu at zero, Eos'
_diffrn_measurement_method '\w scans'
_diffrn_orient_matrix_UB_11 -0.0111458000
_diffrn_orient_matrix_UB_12 0.0039819000
_diffrn_orient_matrix_UB_13 0.0361529000
_diffrn_orient_matrix_UB_21 0.0043319000
_diffrn_orient_matrix_UB_22 0.0627043000
_diffrn_orient_matrix_UB_23 -0.0006120000
_diffrn_orient_matrix_UB_31 -0.0462018000
_diffrn_orient_matrix_UB_32 0.0049033000
_diffrn_orient_matrix_UB_33 -0.0225483000
_diffrn_radiation_monochromator mirror
_diffrn_radiation_probe x-ray
_diffrn_radiation_type MoK\a
_diffrn_radiation_wavelength 0.710
_diffrn_reflns_av_R_equivalents 0.0652
_diffrn_reflns_av_unetI/netI 0.0893
_diffrn_reflns_Laue_measured_fraction_full 0.992
_diffrn_reflns_Laue_measured_fraction_max 0.992
_diffrn_reflns_limit_h_max 20
_diffrn_reflns_limit_h_min -18
_diffrn_reflns_limit_k_max 14
_diffrn_reflns_limit_k_min -13
_diffrn_reflns_limit_l_max 23
_diffrn_reflns_limit_l_min -17
_diffrn_reflns_number 14661
_diffrn_reflns_point_group_measured_fraction_full 0.992
_diffrn_reflns_point_group_measured_fraction_max 0.992
_diffrn_reflns_theta_full 24.996
_diffrn_reflns_theta_max 24.996
_diffrn_reflns_theta_min 3.491
_diffrn_source 'SuperNova (Mo) X-ray Source'
_exptl_absorpt_coefficient_mu 0.177
_exptl_absorpt_correction_T_max 1.00000
_exptl_absorpt_correction_T_min 0.95857
_exptl_absorpt_correction_type multi-scan
_exptl_absorpt_process_details
;
CrysAlisPro, Agilent Technologies,
Version 1.171.37.35 (release 13-08-2014 CrysAlis171 .NET)
(compiled Aug 13 2014,18:06:01)
Empirical absorption correction using spherical harmonics,
 implemented in SCALE3 ABSPACK scaling algorithm.
;
_exptl_crystal_colour colourless
_exptl_crystal_colour_primary colourless
_exptl_crystal_density_diffrn 1.345
_exptl_crystal_description
;
;
_exptl_crystal_F_000 1256
_exptl_crystal_size_max 0.25
_exptl_crystal_size_mid 0.22
_exptl_crystal_size_min 0.2
_refine_diff_density_max 0.500
_refine_diff_density_min -0.482
_refine_diff_density_rms 0.117
_refine_ls_extinction_coef 0.0022(5)
_refine_ls_extinction_expression Fc^*^=kFc[1+0.001xFc^2^\l^3^/sin(2\q)]^-1/4^
_refine_ls_extinction_method 'SHELXL-2014/7 (Sheldrick 2014'
_refine_ls_goodness_of_fit_ref 1.149
_refine_ls_hydrogen_treatment constr
_refine_ls_matrix_type full
_refine_ls_number_parameters 490
_refine_ls_number_reflns 5138
_refine_ls_number_restraints 101
_refine_ls_restrained_S_all 1.139
_refine_ls_R_factor_all 0.1682
_refine_ls_R_factor_gt 0.1572
_refine_ls_shift/su_max 0.009
_refine_ls_shift/su_mean 0.001
_refine_ls_structure_factor_coef Fsqd
_refine_ls_weighting_details 'w=1/[\s^2^(Fo^2^)+49.8207P] where P=(Fo^2^+2Fc^2^)/3'
_refine_ls_weighting_scheme calc
_refine_ls_wR_factor_gt 0.3291
_refine_ls_wR_factor_ref 0.3337
_reflns_Friedel_coverage 0.000
_reflns_number_gt 4300
_reflns_number_total 5138
_reflns_threshold_expression 'I > 2\s(I)'
_cod_data_source_file ma6b02271_si_004.cif
_cod_data_source_block chenchj_0513
_cod_database_code 1545203
_shelx_space_group_comment
;
The symmetry employed for this shelxl refinement is uniquely defined
by the following loop, which should always be used as a source of
symmetry information in preference to the above space-group names.
They are only intended as comments.
;
_reflns_odcompleteness_completeness 99.64
_reflns_odcompleteness_iscentric 1
_reflns_odcompleteness_theta 26.32
_olex2_refinement_description
;
1. Fixed Uiso
 At 1.2 times of:
  All C(H) groups, All C(H,H) groups, All C(H,H,H,H) groups
 At 1.5 times of:
  All C(H,H,H) groups
2. Rigid bond restraints
 O5', C23', O4', C21', O8', C29', C28', O7', C27', C26', O6', C25', C24'
 with sigma for 1-2 distances of 0.01 and sigma for 1-3 distances of 0.01
 O8, C29, O4, C21, O5, C23, C24, C25, C26, O7, C27, C28
 with sigma for 1-2 distances of 0.01 and sigma for 1-3 distances of 0.01
 O8, C29, O4, C21, O5, C23, C24, C25, C26, O7, C27, C28
 with sigma for 1-2 distances of 0.01 and sigma for 1-3 distances of 0.01
3. Uiso/Uaniso restraints and constraints
O5' \\sim C23' \\sim O4' \\sim C21' \\sim O8' \\sim C29' \\sim C28' \\sim O7'
\\sim C27' \\sim C26' \\sim O6' \\sim C25' \\sim C24': within 2A with sigma of
0.01 and sigma for terminal atoms of 0.02
4. Others
 Sof(C24')=Sof(H24C)=Sof(H24D)=Sof(O4')=Sof(O5')=Sof(O6')=Sof(O7')=Sof(O8')=
 Sof(C21')=Sof(H21C)=Sof(H21D)=Sof(H22C)=Sof(H22D)=Sof(C23')=Sof(H23C)=
 Sof(H23D)=Sof(C25')=Sof(H25C)=Sof(H25D)=Sof(C26')=Sof(H26C)=Sof(H26D)=
 Sof(C27')=Sof(H27C)=Sof(H27D)=Sof(C28')=Sof(H28C)=Sof(H28D)=Sof(C29')=
 Sof(H29C)=Sof(H29D)=Sof(H30C)=Sof(H30D)=1-FVAR(1)
 Sof(C24)=Sof(H24A)=Sof(H24B)=Sof(O4)=Sof(O5)=Sof(O6)=Sof(O7)=Sof(O8)=Sof(C21)=
 Sof(H21A)=Sof(H21B)=Sof(H22A)=Sof(H22B)=Sof(C23)=Sof(H23A)=Sof(H23B)=Sof(C25)=
 Sof(H25A)=Sof(H25B)=Sof(C26)=Sof(H26A)=Sof(H26B)=Sof(C27)=Sof(H27A)=Sof(H27B)=
 Sof(C28)=Sof(H28A)=Sof(H28B)=Sof(C29)=Sof(H29A)=Sof(H29B)=Sof(H30A)=Sof(H30B)=
 FVAR(1)
5.a Ternary CH refined with riding coordinates:
 C8(H8)
5.b Secondary CH2 refined with riding coordinates:
 C24(H24A,H24B), C24'(H24C,H24D), C21(H21A,H21B), C21'(H21C,H21D), C22(H22C,
 H22D), C22(H22A,H22B), C23(H23A,H23B), C23'(H23C,H23D), C25(H25A,H25B),
 C25'(H25C,H25D), C26(H26A,H26B), C26'(H26C,H26D), C27(H27A,H27B), C27'(H27C,
 H27D), C28(H28A,H28B), C28'(H28C,H28D), C29(H29A,H29B), C29'(H29C,H29D),
 C30(H30A,H30B), C30(H30C,H30D)
5.c Aromatic/amide H refined with riding coordinates:
 C2(H2), C3(H3), C5(H5), C6(H6), C10(H10), C11(H11), C12(H12), C13(H13),
 C16(H16), C17(H17), C18(H18), C19(H19)
5.d Idealised Me refined as rotating group:
 C7(H7A,H7B,H7C)
;
_shelx_shelxl_version_number 2014/7
_olex2_date_sample_data_collection 2016-05-13
_olex2_submission_special_instructions 'No special instructions were received'

loop_
_space_group_symop_operation_xyz
'x, y, z'
'-x+1/2, y+1/2, -z+1/2'
'-x, -y, -z'
'x-1/2, -y-1/2, z-1/2'

loop_
_atom_site_label
_atom_site_type_symbol
_atom_site_fract_x
_atom_site_fract_y
_atom_site_fract_z
_atom_site_U_iso_or_equiv
_atom_site_adp_type
_atom_site_occupancy
_atom_site_site_symmetry_order
_atom_site_calc_flag
_atom_site_refinement_flags_posn
_atom_site_refinement_flags_adp
_atom_site_refinement_flags_occupancy
_atom_site_disorder_assembly
_atom_site_disorder_group
C24 C 0.5592(11) 0.537(2) 0.2391(14) 0.041(5) Uani 0.618(11) 1 d . U P A 1
H24A H 0.5527 0.6227 0.2374 0.049 Uiso 0.618(11) 1 calc R . P A 1
H24B H 0.5334 0.5058 0.2786 0.049 Uiso 0.618(11) 1 calc R . P A 1
C24' C 0.527(3) 0.530(4) 0.243(3) 0.061(6) Uani 0.382(11) 1 d . U P A 2
H24C H 0.5222 0.5464 0.2955 0.073 Uiso 0.382(11) 1 calc R . P A 2
H24D H 0.5391 0.6045 0.2208 0.073 Uiso 0.382(11) 1 calc R . P A 2
S1 S 0.51288(16) 0.0377(2) 0.21310(13) 0.0303(6) Uani 1 1 d . . . . .
Na1 Na 0.5507(2) 0.2771(3) 0.14747(19) 0.0262(8) Uani 1 1 d . . . . .
O1 O 0.5901(4) 0.0721(6) 0.1879(4) 0.0374(16) Uani 1 1 d . . . . .
O2 O 0.4721(5) -0.0774(5) 0.1839(4) 0.0387(16) Uani 1 1 d . . . . .
O3 O 0.1766(4) 0.1730(6) 0.1933(4) 0.0360(15) Uani 1 1 d . . . . .
O4 O 0.7049(8) 0.2567(10) 0.1424(7) 0.042(3) Uani 0.618(11) 1 d . U P A 1
O4' O 0.7179(14) 0.300(2) 0.2010(12) 0.056(6) Uani 0.382(11) 1 d . U P A 2
O5 O 0.6595(8) 0.3790(11) 0.2620(7) 0.043(3) Uani 0.618(11) 1 d . U P A 1
O5' O 0.6065(19) 0.453(2) 0.2540(13) 0.060(5) Uani 0.382(11) 1 d . U P A 2
O6 O 0.5113(8) 0.4838(10) 0.1566(7) 0.037(3) Uani 0.618(11) 1 d . . P A 1
O6' O 0.4563(19) 0.463(2) 0.1225(14) 0.044(4) Uani 0.382(11) 1 d . U P A 2
O7 O 0.4135(7) 0.3432(10) 0.0371(6) 0.032(3) Uani 0.618(11) 1 d . U P A 1
O7' O 0.4536(12) 0.2920(16) 0.0130(11) 0.036(4) Uani 0.382(11) 1 d . U P A 2
O8 O 0.5600(8) 0.2559(11) 0.0080(7) 0.037(3) Uani 0.618(11) 1 d . U P A 1
O8' O 0.6319(12) 0.2742(16) 0.0406(9) 0.034(4) Uani 0.382(11) 1 d . U P A 2
N1 N 0.4472(5) 0.1449(6) 0.1940(4) 0.0256(16) Uani 1 1 d . . . . .
C1 C 0.5569(6) 0.0199(8) 0.3191(5) 0.032(2) Uani 1 1 d . . . . .
C2 C 0.5320(7) -0.0769(9) 0.3587(6) 0.043(3) Uani 1 1 d . . . . .
H2 H 0.4938 -0.1358 0.3296 0.052 Uiso 1 1 calc R . . . .
C3 C 0.5656(8) -0.0827(12) 0.4425(7) 0.057(4) Uani 1 1 d . . . . .
H3 H 0.5486 -0.1454 0.4692 0.068 Uiso 1 1 calc R . . . .
C4 C 0.6234(7) 0.0025(11) 0.4864(7) 0.048(3) Uani 1 1 d . . . . .
C5 C 0.6479(7) 0.0951(10) 0.4485(6) 0.047(3) Uani 1 1 d . . . . .
H5 H 0.6875 0.1522 0.4781 0.057 Uiso 1 1 calc R . . . .
C6 C 0.6139(7) 0.1048(8) 0.3649(6) 0.036(2) Uani 1 1 d . . . . .
H6 H 0.6300 0.1699 0.3396 0.044 Uiso 1 1 calc R . . . .
C7 C 0.6579(8) -0.0078(13) 0.5768(6) 0.067(4) Uani 1 1 d . . . . .
H7A H 0.6094 0.0054 0.5984 0.101 Uiso 1 1 calc GR . . . .
H7B H 0.7040 0.0505 0.5980 0.101 Uiso 1 1 calc GR . . . .
H7C H 0.6824 -0.0858 0.5915 0.101 Uiso 1 1 calc GR . . . .
C8 C 0.3589(5) 0.1243(7) 0.2018(5) 0.0247(18) Uani 1 1 d . . . . .
H8 H 0.3600 0.0443 0.2242 0.030 Uiso 1 1 calc R . . . .
C9 C 0.2828(6) 0.1261(8) 0.1235(5) 0.030(2) Uani 1 1 d . . . . .
C10 C 0.2956(8) 0.1002(8) 0.0507(5) 0.040(2) Uani 1 1 d . . . . .
H10 H 0.3536 0.0891 0.0482 0.048 Uiso 1 1 calc R . . . .
C11 C 0.2228(10) 0.0905(10) -0.0185(6) 0.059(4) Uani 1 1 d . . . . .
H11 H 0.2329 0.0733 -0.0669 0.071 Uiso 1 1 calc R . . . .
C12 C 0.1368(9) 0.1056(11) -0.0178(7) 0.061(4) Uani 1 1 d . . . . .
H12 H 0.0886 0.0971 -0.0646 0.073 Uiso 1 1 calc R . . . .
C13 C 0.1226(7) 0.1344(9) 0.0554(7) 0.050(3) Uani 1 1 d . . . . .
H13 H 0.0648 0.1454 0.0581 0.060 Uiso 1 1 calc R . . . .
C14 C 0.1955(6) 0.1458(8) 0.1222(5) 0.036(2) Uani 1 1 d . . . . .
C15 C 0.2464(6) 0.2250(7) 0.2546(5) 0.0263(18) Uani 1 1 d . . . . .
C16 C 0.2207(6) 0.2924(8) 0.3097(5) 0.032(2) Uani 1 1 d . . . . .
H16 H 0.1601 0.3027 0.3043 0.038 Uiso 1 1 calc R . . . .
C17 C 0.2861(7) 0.3437(9) 0.3724(6) 0.040(2) Uani 1 1 d . . . . .
H17 H 0.2699 0.3868 0.4110 0.048 Uiso 1 1 calc R . . . .
C18 C 0.3751(7) 0.3318(10) 0.3785(6) 0.046(3) Uani 1 1 d . . . . .
H18 H 0.4189 0.3682 0.4205 0.055 Uiso 1 1 calc R . . . .
C19 C 0.4002(6) 0.2647(9) 0.3212(6) 0.037(2) Uani 1 1 d . . . . .
H19 H 0.4606 0.2580 0.3250 0.045 Uiso 1 1 calc R . . . .
C20 C 0.3353(6) 0.2086(7) 0.2591(5) 0.0271(18) Uani 1 1 d . . . . .
C21 C 0.7686(12) 0.3337(19) 0.1891(13) 0.052(5) Uani 0.618(11) 1 d . U P A 1
H21A H 0.7647 0.4096 0.1620 0.062 Uiso 0.618(11) 1 calc R . P A 1
H21B H 0.8283 0.3015 0.1976 0.062 Uiso 0.618(11) 1 calc R . P A 1
C21' C 0.764(2) 0.303(3) 0.1410(19) 0.052(6) Uani 0.382(11) 1 d . U P A 2
H21C H 0.8240 0.2702 0.1642 0.063 Uiso 0.382(11) 1 calc R . P A 2
H21D H 0.7700 0.3843 0.1260 0.063 Uiso 0.382(11) 1 calc R . P A 2
C22 C 0.7519(8) 0.3507(14) 0.2697(7) 0.066(4) Uani 1 1 d . . . . .
H22C H 0.8165 0.3600 0.2823 0.079 Uiso 0.382(11) 1 calc R . P A 2
H22D H 0.7397 0.3049 0.3120 0.079 Uiso 0.382(11) 1 calc R . P A 2
H22A H 0.7687 0.2785 0.3010 0.079 Uiso 0.618(11) 1 calc R . P A 1
H22B H 0.7903 0.4142 0.2989 0.079 Uiso 0.618(11) 1 calc R . P A 1
C23 C 0.6516(14) 0.5055(18) 0.2599(11) 0.044(4) Uani 0.618(11) 1 d . U P A 1
H23A H 0.6841 0.5384 0.3120 0.052 Uiso 0.618(11) 1 calc R . P A 1
H23B H 0.6773 0.5378 0.2206 0.052 Uiso 0.618(11) 1 calc R . P A 1
C23' C 0.704(3) 0.475(3) 0.260(2) 0.062(6) Uani 0.382(11) 1 d . U P A 2
H23C H 0.7327 0.5256 0.3053 0.074 Uiso 0.382(11) 1 calc R . P A 2
H23D H 0.7073 0.5141 0.2113 0.074 Uiso 0.382(11) 1 calc R . P A 2
C25 C 0.4170(13) 0.5011(18) 0.1262(12) 0.047(5) Uani 0.618(11) 1 d . U P A 1
H25A H 0.4025 0.5839 0.1314 0.057 Uiso 0.618(11) 1 calc R . P A 1
H25B H 0.3871 0.4532 0.1562 0.057 Uiso 0.618(11) 1 calc R . P A 1
C25' C 0.448(2) 0.495(3) 0.1980(18) 0.056(5) Uani 0.382(11) 1 d . U P A 2
H25C H 0.4042 0.5586 0.1916 0.067 Uiso 0.382(11) 1 calc R . P A 2
H25D H 0.4276 0.4274 0.2223 0.067 Uiso 0.382(11) 1 calc R . P A 2
C26 C 0.3856(11) 0.4648(17) 0.0383(11) 0.039(4) Uani 0.618(11) 1 d . U P A 1
H26A H 0.3208 0.4715 0.0161 0.047 Uiso 0.618(11) 1 calc R . P A 1
H26B H 0.4131 0.5147 0.0073 0.047 Uiso 0.618(11) 1 calc R . P A 1
C26' C 0.375(2) 0.429(3) 0.0680(19) 0.043(5) Uani 0.382(11) 1 d . U P A 2
H26C H 0.3328 0.4945 0.0574 0.052 Uiso 0.382(11) 1 calc R . P A 2
H26D H 0.3493 0.3634 0.0899 0.052 Uiso 0.382(11) 1 calc R . P A 2
C27 C 0.4074(11) 0.3044(16) -0.0413(10) 0.041(4) Uani 0.618(11) 1 d . U P A 1
H27A H 0.4205 0.3701 -0.0718 0.049 Uiso 0.618(11) 1 calc R . P A 1
H27B H 0.3468 0.2770 -0.0687 0.049 Uiso 0.618(11) 1 calc R . P A 1
C27' C 0.3914(17) 0.389(3) -0.0104(18) 0.038(4) Uani 0.382(11) 1 d . U P A 2
H27C H 0.3357 0.3640 -0.0499 0.045 Uiso 0.382(11) 1 calc R . P A 2
H27D H 0.4170 0.4538 -0.0329 0.045 Uiso 0.382(11) 1 calc R . P A 2
C28 C 0.4710(12) 0.2082(18) -0.0369(9) 0.040(4) Uani 0.618(11) 1 d . U P A 1
H28A H 0.4696 0.1838 -0.0903 0.048 Uiso 0.618(11) 1 calc R . P A 1
H28B H 0.4566 0.1401 -0.0092 0.048 Uiso 0.618(11) 1 calc R . P A 1
C28' C 0.4870(19) 0.265(3) -0.0513(17) 0.038(4) Uani 0.382(11) 1 d . U P A 2
H28C H 0.4994 0.3368 -0.0763 0.046 Uiso 0.382(11) 1 calc R . P A 2
H28D H 0.4440 0.2171 -0.0916 0.046 Uiso 0.382(11) 1 calc R . P A 2
C29 C 0.6310(12) 0.1754(14) 0.0145(11) 0.041(4) Uani 0.618(11) 1 d . U P A 1
H29A H 0.6365 0.1590 -0.0381 0.050 Uiso 0.618(11) 1 calc R . P A 1
H29B H 0.6200 0.1011 0.0379 0.050 Uiso 0.618(11) 1 calc R . P A 1
C29' C 0.569(2) 0.199(3) -0.0148(16) 0.035(4) Uani 0.382(11) 1 d . U P A 2
H29C H 0.5561 0.1298 0.0131 0.042 Uiso 0.382(11) 1 calc R . P A 2
H29D H 0.5937 0.1714 -0.0559 0.042 Uiso 0.382(11) 1 calc R . P A 2
C30 C 0.7162(6) 0.2337(10) 0.0681(6) 0.043(2) Uani 1 1 d . . . . .
H30A H 0.7673 0.1814 0.0746 0.052 Uiso 0.618(11) 1 calc R . P A 1
H30B H 0.7274 0.3073 0.0439 0.052 Uiso 0.618(11) 1 calc R . P A 1
H30C H 0.7460 0.2436 0.0275 0.052 Uiso 0.382(11) 1 calc R . P A 2
H30D H 0.7162 0.1499 0.0809 0.052 Uiso 0.382(11) 1 calc R . P A 2

loop_
_atom_site_aniso_label
_atom_site_aniso_U_11
_atom_site_aniso_U_22
_atom_site_aniso_U_33
_atom_site_aniso_U_23
_atom_site_aniso_U_13
_atom_site_aniso_U_12
C24 0.039(9) 0.036(10) 0.051(10) -0.011(8) 0.020(9) -0.008(7)
C24' 0.084(12) 0.050(10) 0.043(9) -0.004(8) 0.013(9) -0.012(10)
S1 0.0427(13) 0.0236(11) 0.0308(11) 0.0042(9) 0.0208(10) 0.0102(10)
Na1 0.0245(16) 0.0257(17) 0.0275(17) 0.0052(14) 0.0069(13) 0.0019(14)
O1 0.045(4) 0.033(4) 0.045(4) 0.011(3) 0.029(3) 0.012(3)
O2 0.060(4) 0.024(3) 0.041(4) -0.001(3) 0.028(3) 0.005(3)
O3 0.026(3) 0.038(4) 0.039(4) 0.000(3) 0.003(3) 0.004(3)
O4 0.043(7) 0.041(7) 0.043(8) 0.010(6) 0.015(5) -0.002(5)
O4' 0.037(11) 0.085(14) 0.035(11) -0.021(10) -0.007(9) -0.027(10)
O5 0.046(7) 0.040(6) 0.039(6) 0.010(5) 0.010(5) -0.005(5)
O5' 0.083(11) 0.048(10) 0.042(9) -0.004(8) 0.011(9) -0.015(10)
O6 0.029(6) 0.040(7) 0.037(6) 0.003(5) 0.004(5) 0.007(5)
O6' 0.053(9) 0.041(9) 0.042(8) -0.002(7) 0.022(7) -0.011(8)
O7 0.028(5) 0.036(6) 0.030(6) 0.008(5) 0.007(5) -0.008(5)
O7' 0.033(7) 0.038(8) 0.030(7) 0.003(6) 0.001(6) 0.005(6)
O8 0.037(7) 0.033(6) 0.041(7) 0.002(5) 0.014(5) 0.004(5)
O8' 0.035(9) 0.036(9) 0.028(7) -0.006(7) 0.005(6) -0.006(7)
N1 0.027(4) 0.024(4) 0.030(4) 0.003(3) 0.014(3) 0.004(3)
C1 0.039(5) 0.034(5) 0.027(4) 0.007(4) 0.013(4) 0.015(4)
C2 0.056(6) 0.036(6) 0.047(6) 0.015(5) 0.030(5) 0.022(5)
C3 0.054(7) 0.069(8) 0.064(7) 0.042(7) 0.043(6) 0.044(7)
C4 0.043(6) 0.062(7) 0.048(6) 0.023(6) 0.028(5) 0.033(6)
C5 0.051(6) 0.050(7) 0.041(6) 0.013(5) 0.014(5) 0.029(5)
C6 0.047(6) 0.027(5) 0.036(5) 0.009(4) 0.015(4) 0.012(4)
C7 0.061(7) 0.107(11) 0.036(6) 0.034(7) 0.018(5) 0.037(8)
C8 0.028(4) 0.018(4) 0.027(4) 0.011(3) 0.007(3) 0.006(3)
C9 0.038(5) 0.025(4) 0.021(4) -0.004(3) 0.001(4) -0.001(4)
C10 0.066(7) 0.028(5) 0.022(4) 0.003(4) 0.007(4) 0.013(5)
C11 0.108(11) 0.038(6) 0.019(5) -0.002(4) 0.003(6) 0.005(7)
C12 0.067(8) 0.053(7) 0.041(6) -0.005(5) -0.016(6) 0.025(6)
C13 0.041(6) 0.036(6) 0.055(7) 0.000(5) -0.011(5) 0.013(5)
C14 0.039(5) 0.023(5) 0.030(5) 0.003(4) -0.010(4) 0.012(4)
C15 0.034(4) 0.022(4) 0.023(4) 0.001(3) 0.009(3) 0.004(4)
C16 0.032(5) 0.027(5) 0.040(5) 0.004(4) 0.016(4) 0.006(4)
C17 0.043(6) 0.044(6) 0.039(5) -0.001(5) 0.018(5) 0.011(5)
C18 0.044(6) 0.054(7) 0.038(5) -0.021(5) 0.009(5) 0.001(5)
C19 0.033(5) 0.044(6) 0.041(5) -0.020(5) 0.020(4) -0.011(4)
C20 0.031(5) 0.023(4) 0.029(4) -0.001(4) 0.012(4) 0.001(4)
C21 0.019(9) 0.070(13) 0.060(13) 0.016(10) 0.005(8) -0.022(9)
C21' 0.031(12) 0.079(15) 0.035(11) -0.017(11) -0.007(10) -0.018(11)
C22 0.041(6) 0.100(11) 0.047(7) -0.004(7) -0.001(5) -0.021(7)
C23 0.038(9) 0.035(8) 0.035(9) 0.003(7) -0.021(8) -0.002(8)
C23' 0.082(13) 0.054(13) 0.043(11) -0.005(10) 0.009(11) -0.023(12)
C25 0.042(11) 0.043(11) 0.054(10) 0.003(7) 0.011(9) 0.018(9)
C25' 0.076(11) 0.049(10) 0.044(8) -0.006(8) 0.020(8) -0.006(9)
C26 0.022(8) 0.046(9) 0.048(9) 0.009(7) 0.009(7) 0.010(7)
C26' 0.043(9) 0.043(9) 0.046(8) -0.002(8) 0.017(7) -0.002(7)
C27 0.033(7) 0.050(10) 0.041(9) -0.012(7) 0.014(8) -0.016(7)
C27' 0.029(8) 0.040(9) 0.040(8) 0.000(8) 0.006(7) -0.001(7)
C28 0.048(8) 0.052(11) 0.020(8) -0.009(7) 0.011(6) -0.012(7)
C28' 0.038(8) 0.042(9) 0.029(8) -0.003(8) 0.002(7) -0.001(7)
C29 0.051(9) 0.028(9) 0.052(10) 0.010(8) 0.026(8) 0.009(7)
C29' 0.035(9) 0.039(9) 0.029(8) -0.008(7) 0.007(7) -0.004(7)
C30 0.035(5) 0.038(6) 0.059(7) -0.004(5) 0.020(5) 0.004(5)

loop_
_atom_type_symbol
_atom_type_description
_atom_type_scat_dispersion_real
_atom_type_scat_dispersion_imag
_atom_type_scat_source
C C 0.0033 0.0016 'International Tables Vol C Tables 4.2.6.8 and 6.1.1.4'
H H 0.0000 0.0000 'International Tables Vol C Tables 4.2.6.8 and 6.1.1.4'
N N 0.0061 0.0033 'International Tables Vol C Tables 4.2.6.8 and 6.1.1.4'
Na Na 0.0362 0.0249 'International Tables Vol C Tables 4.2.6.8 and 6.1.1.4'
O O 0.0106 0.0060 'International Tables Vol C Tables 4.2.6.8 and 6.1.1.4'
S S 0.1246 0.1234 'International Tables Vol C Tables 4.2.6.8 and 6.1.1.4'

loop_
_geom_angle_atom_site_label_1
_geom_angle_atom_site_label_2
_geom_angle_atom_site_label_3
_geom_angle
H24A C24 H24B 108.5
O6 C24 H24A 110.2
O6 C24 H24B 110.2
C23 C24 H24A 110.2
C23 C24 H24B 110.2
C23 C24 O6 107.8(16)
H24C C24' H24D 106.8
O5' C24' H24C 107.1
O5' C24' H24D 107.1
C25' C24' H24C 107.1
C25' C24' H24D 107.1
C25' C24' O5' 121(4)
O1 S1 Na1 51.5(3)
O1 S1 O2 116.1(4)
O1 S1 N1 106.5(4)
O1 S1 C1 105.0(4)
O2 S1 Na1 139.7(3)
O2 S1 N1 115.2(4)
O2 S1 C1 104.4(4)
N1 S1 Na1 55.1(3)
N1 S1 C1 109.1(4)
C1 S1 Na1 115.8(3)
O1 Na1 O4 76.1(3)
O1 Na1 O4' 81.3(6)
O1 Na1 O5 99.0(3)
O1 Na1 O5' 120.0(6)
O1 Na1 O6' 156.7(5)
O1 Na1 O7 125.6(3)
O1 Na1 O8 96.1(3)
O1 Na1 O8' 93.5(4)
O1 Na1 N1 58.4(2)
O4 Na1 O5 68.7(4)
O4 Na1 O7 127.9(4)
O4 Na1 O8 66.3(4)
O4 Na1 N1 134.2(3)
O4' Na1 O5' 65.6(8)
O4' Na1 O6' 117.9(8)
O4' Na1 O8' 64.9(6)
O4' Na1 N1 130.1(6)
O5 Na1 O7 134.0(4)
O5 Na1 O8 126.9(4)
O5 Na1 N1 111.2(3)
O6 Na1 O1 159.4(3)
O6 Na1 O4 111.4(4)
O6 Na1 O5 68.0(4)
O6 Na1 O7 66.0(4)
O6 Na1 O8 104.5(4)
O6 Na1 N1 110.0(3)
O6' Na1 O5' 63.4(8)
O6' Na1 O8' 106.4(6)
O6' Na1 N1 98.3(5)
O7 Na1 N1 86.7(3)
O7' Na1 O1 112.3(5)
O7' Na1 O4' 129.3(7)
O7' Na1 O5' 127.5(7)
O7' Na1 O6' 67.1(7)
O7' Na1 O8' 65.6(6)
O7' Na1 N1 94.9(5)
O8 Na1 O7 64.8(4)
O8 Na1 N1 120.0(3)
O8' Na1 O5' 113.0(7)
N1 Na1 O5' 108.3(6)
N1 Na1 O8' 138.0(4)
S1 O1 Na1 100.4(3)
C15 O3 C14 116.3(7)
C21 O4 Na1 117.1(13)
C21 O4 C30 113.1(15)
C30 O4 Na1 117.7(8)
C21' O4' Na1 115.5(16)
C22 O4' Na1 118.3(15)
C22 O4' C21' 121(2)
C22 O5 Na1 112.9(8)
C23 O5 Na1 114.2(10)
C23 O5 C22 107.3(14)
C24' O5' Na1 105(2)
C24' O5' C23' 135(3)
C23' O5' Na1 105.5(18)
C24 O6 Na1 112.2(11)
C25 O6 C24 116.7(13)
C25 O6 Na1 111.3(11)
C25' O6' Na1 106(2)
C26' O6' Na1 104.6(18)
C26' O6' C25' 112(3)
C26 O7 Na1 117.4(9)
C27 O7 Na1 116.0(10)
C27 O7 C26 112.2(14)
C27' O7' Na1 120.2(17)
C28' O7' Na1 119.6(16)
C28' O7' C27' 109(2)
C28 O8 Na1 102.8(8)
C29 O8 Na1 105.5(10)
C29 O8 C28 113.5(15)
C29' O8' Na1 96.2(15)
C30 O8' Na1 113.6(10)
C30 O8' C29' 116(2)
S1 N1 Na1 94.5(3)
C8 N1 S1 116.2(6)
C8 N1 Na1 148.8(5)
C2 C1 S1 121.7(8)
C6 C1 S1 119.8(7)
C6 C1 C2 118.4(9)
C1 C2 H2 120.6
C3 C2 C1 118.8(11)
C3 C2 H2 120.6
C2 C3 H3 119.3
C4 C3 C2 121.3(11)
C4 C3 H3 119.3
C3 C4 C7 119.3(11)
C5 C4 C3 120.0(11)
C5 C4 C7 120.6(13)
C4 C5 H5 120.0
C4 C5 C6 120.0(12)
C6 C5 H5 120.0
C1 C6 C5 121.3(9)
C1 C6 H6 119.3
C5 C6 H6 119.3
C4 C7 H7A 109.5
C4 C7 H7B 109.5
C4 C7 H7C 109.5
H7A C7 H7B 109.5
H7A C7 H7C 109.5
H7B C7 H7C 109.5
N1 C8 H8 106.7
N1 C8 C9 114.6(7)
N1 C8 C20 113.6(7)
C9 C8 H8 106.7
C20 C8 H8 106.7
C20 C8 C9 108.0(7)
C10 C9 C8 122.3(8)
C14 C9 C8 120.9(8)
C14 C9 C10 116.6(8)
C9 C10 H10 119.8
C9 C10 C11 120.5(11)
C11 C10 H10 119.8
C10 C11 H11 119.1
C12 C11 C10 121.8(11)
C12 C11 H11 119.1
C11 C12 H12 120.8
C11 C12 C13 118.5(10)
C13 C12 H12 120.8
C12 C13 H13 120.7
C14 C13 C12 118.5(11)
C14 C13 H13 120.7
C9 C14 O3 120.3(7)
C13 C14 O3 115.6(9)
C13 C14 C9 124.0(10)
C16 C15 O3 116.0(8)
C20 C15 O3 121.2(7)
C20 C15 C16 122.8(8)
C15 C16 H16 120.6
C17 C16 C15 118.8(9)
C17 C16 H16 120.6
C16 C17 H17 119.8
C18 C17 C16 120.4(9)
C18 C17 H17 119.8
C17 C18 H18 119.9
C17 C18 C19 120.1(9)
C19 C18 H18 119.9
C18 C19 H19 119.8
C20 C19 C18 120.3(9)
C20 C19 H19 119.8
C15 C20 C8 119.8(8)
C15 C20 C19 117.5(8)
C19 C20 C8 122.5(8)
O4 C21 H21A 109.9
O4 C21 H21B 109.9
O4 C21 C22 109.1(16)
H21A C21 H21B 108.3
C22 C21 H21A 109.9
C22 C21 H21B 109.9
O4' C21' H21C 109.1
O4' C21' H21D 109.1
O4' C21' C30 113(3)
H21C C21' H21D 107.8
C30 C21' H21C 109.1
C30 C21' H21D 109.1
O4' C22 H22C 110.9
O4' C22 H22D 110.9
O4' C22 C23' 104.2(18)
O5 C22 C21 113.4(11)
O5 C22 H22A 108.9
O5 C22 H22B 108.9
C21 C22 H22A 108.9
C21 C22 H22B 108.9
H22C C22 H22D 108.9
H22A C22 H22B 107.7
C23' C22 H22C 110.9
C23' C22 H22D 110.9
C24 C23 O5 109(2)
C24 C23 H23A 109.9
C24 C23 H23B 109.9
O5 C23 H23A 109.9
O5 C23 H23B 109.9
H23A C23 H23B 108.3
O5' C23' C22 107(2)
O5' C23' H23C 110.3
O5' C23' H23D 110.3
C22 C23' H23C 110.3
C22 C23' H23D 110.3
H23C C23' H23D 108.5
O6 C25 H25A 110.0
O6 C25 H25B 110.0
O6 C25 C26 108.3(16)
H25A C25 H25B 108.4
C26 C25 H25A 110.0
C26 C25 H25B 110.0
C24' C25' O6' 107(3)
C24' C25' H25C 110.4
C24' C25' H25D 110.4
O6' C25' H25C 110.4
O6' C25' H25D 110.4
H25C C25' H25D 108.6
O7 C26 C25 105.5(14)
O7 C26 H26A 110.6
O7 C26 H26B 110.6
C25 C26 H26A 110.6
C25 C26 H26B 110.6
H26A C26 H26B 108.8
O6' C26' H26C 110.0
O6' C26' H26D 110.0
O6' C26' C27' 109(2)
H26C C26' H26D 108.3
C27' C26' H26C 110.0
C27' C26' H26D 110.0
O7 C27 H27A 109.7
O7 C27 H27B 109.7
O7 C27 C28 109.8(15)
H27A C27 H27B 108.2
C28 C27 H27A 109.7
C28 C27 H27B 109.7
O7' C27' C26' 105(3)
O7' C27' H27C 110.8
O7' C27' H27D 110.8
C26' C27' H27C 110.8
C26' C27' H27D 110.8
H27C C27' H27D 108.9
O8 C28 H28A 110.5
O8 C28 H28B 110.5
C27 C28 O8 105.9(14)
C27 C28 H28A 110.5
C27 C28 H28B 110.5
H28A C28 H28B 108.7
O7' C28' H28C 110.8
O7' C28' H28D 110.8
O7' C28' C29' 105(2)
H28C C28' H28D 108.9
C29' C28' H28C 110.8
C29' C28' H28D 110.8
O8 C29 H29A 110.4
O8 C29 H29B 110.4
O8 C29 C30 106.8(13)
H29A C29 H29B 108.6
C30 C29 H29A 110.4
C30 C29 H29B 110.4
O8' C29' C28' 109(3)
O8' C29' H29C 109.9
O8' C29' H29D 109.9
C28' C29' H29C 109.9
C28' C29' H29D 109.9
H29C C29' H29D 108.3
O4 C30 C29 108.3(10)
O4 C30 H30A 110.0
O4 C30 H30B 110.0
O8' C30 C21' 108.0(16)
O8' C30 H30C 110.1
O8' C30 H30D 110.1
C21' C30 H30C 110.1
C21' C30 H30D 110.1
C29 C30 H30A 110.0
C29 C30 H30B 110.0
H30A C30 H30B 108.4
H30C C30 H30D 108.4

loop_
_geom_bond_atom_site_label_1
_geom_bond_atom_site_label_2
_geom_bond_distance
C24 H24A 0.9700
C24 H24B 0.9700
C24 O6 1.53(3)
C24 C23 1.42(3)
C24' H24C 0.9700
C24' H24D 0.9700
C24' O5' 1.48(5)
C24' C25' 1.30(5)
S1 Na1 3.058(4)
S1 O1 1.462(6)
S1 O2 1.464(7)
S1 N1 1.552(7)
S1 C1 1.779(9)
Na1 O1 2.435(7)
Na1 O4 2.454(12)
Na1 O4' 2.50(2)
Na1 O5 2.470(12)
Na1 O5' 2.67(2)
Na1 O6 2.424(12)
Na1 O6' 2.52(3)
Na1 O7 2.511(11)
Na1 O7' 2.377(18)
Na1 O8 2.505(13)
Na1 O8' 2.573(17)
Na1 N1 2.516(7)
O3 C14 1.401(11)
O3 C15 1.399(11)
O4 C21 1.38(2)
O4 C30 1.394(15)
O4' C21' 1.45(4)
O4' C22 1.29(2)
O5 C22 1.446(17)
O5 C23 1.43(2)
O5' C23' 1.52(5)
O6 C25 1.42(2)
O6' C25' 1.42(4)
O6' C26' 1.39(4)
O7 C26 1.44(2)
O7 C27 1.417(19)
O7' C27' 1.44(3)
O7' C28' 1.42(3)
O8 C28 1.47(2)
O8 C29 1.41(2)
O8' C29' 1.43(3)
O8' C30 1.33(2)
N1 C8 1.449(10)
C1 C2 1.410(13)
C1 C6 1.381(14)
C2 H2 0.9300
C2 C3 1.399(15)
C3 H3 0.9300
C3 C4 1.375(17)
C4 C5 1.354(15)
C4 C7 1.511(14)
C5 H5 0.9300
C5 C6 1.397(13)
C6 H6 0.9300
C7 H7A 0.9600
C7 H7B 0.9600
C7 H7C 0.9600
C8 H8 0.9800
C8 C9 1.509(11)
C8 C20 1.509(11)
C9 C10 1.384(12)
C9 C14 1.378(13)
C10 H10 0.9300
C10 C11 1.385(15)
C11 H11 0.9300
C11 C12 1.360(18)
C12 H12 0.9300
C12 C13 1.406(16)
C13 H13 0.9300
C13 C14 1.361(13)
C15 C16 1.382(12)
C15 C20 1.383(12)
C16 H16 0.9300
C16 C17 1.373(13)
C17 H17 0.9300
C17 C18 1.370(14)
C18 H18 0.9300
C18 C19 1.407(13)
C19 H19 0.9300
C19 C20 1.387(12)
C21 H21A 0.9700
C21 H21B 0.9700
C21 C22 1.53(3)
C21' H21C 0.9700
C21' H21D 0.9700
C21' C30 1.48(3)
C22 H22C 0.9700
C22 H22D 0.9700
C22 H22A 0.9700
C22 H22B 0.9700
C22 C23' 1.57(4)
C23 H23A 0.9700
C23 H23B 0.9700
C23' H23C 0.9700
C23' H23D 0.9700
C25 H25A 0.9700
C25 H25B 0.9700
C25 C26 1.52(3)
C25' H25C 0.9700
C25' H25D 0.9700
C26 H26A 0.9700
C26 H26B 0.9700
C26' H26C 0.9700
C26' H26D 0.9700
C26' C27' 1.54(4)
C27 H27A 0.9700
C27 H27B 0.9700
C27 C28 1.46(3)
C27' H27C 0.9700
C27' H27D 0.9700
C28 H28A 0.9700
C28 H28B 0.9700
C28' H28C 0.9700
C28' H28D 0.9700
C28' C29' 1.45(4)
C29 H29A 0.9700
C29 H29B 0.9700
C29 C30 1.52(2)
C29' H29C 0.9700
C29' H29D 0.9700
C30 H30A 0.9700
C30 H30B 0.9700
C30 H30C 0.9700
C30 H30D 0.9700

loop_
_geom_torsion_atom_site_label_1
_geom_torsion_atom_site_label_2
_geom_torsion_atom_site_label_3
_geom_torsion_atom_site_label_4
_geom_torsion
C24 O6 C25 C26 168.6(15)
C24' O5' C23' C22 -178(3)
S1 N1 C8 C9 -111.9(7)
S1 N1 C8 C20 123.3(7)
S1 C1 C2 C3 -176.9(7)
S1 C1 C6 C5 178.4(7)
Na1 S1 N1 C8 174.5(7)
Na1 S1 C1 C2 169.1(6)
Na1 S1 C1 C6 -8.1(8)
Na1 O4 C21 C22 39.5(17)
Na1 O4 C30 C29 -24.1(12)
Na1 O4' C21' C30 -29(3)
Na1 O4' C22 C23' -56(2)
Na1 O5 C22 C21 35.3(15)
Na1 O5 C23 C24 45(2)
Na1 O5' C23' C22 -48(2)
Na1 O6 C25 C26 -60.9(16)
Na1 O6' C25' C24' 69(3)
Na1 O6' C26' C27' -63(3)
Na1 O7 C26 C25 -28.4(17)
Na1 O7 C27 C28 15.3(16)
Na1 O7' C27' C26' -25(3)
Na1 O7' C28' C29' 17(3)
Na1 O8 C28 C27 69.6(13)
Na1 O8 C29 C30 -63.3(11)
Na1 O8' C29' C28' 72(2)
Na1 O8' C30 C21' -53(2)
Na1 N1 C8 C9 57.4(13)
Na1 N1 C8 C20 -67.5(12)
O1 S1 N1 Na1 -4.2(4)
O1 S1 N1 C8 170.3(6)
O1 S1 C1 C2 -136.8(7)
O1 S1 C1 C6 46.1(8)
O2 S1 O1 Na1 134.1(4)
O2 S1 N1 Na1 -134.4(3)
O2 S1 N1 C8 40.1(7)
O2 S1 C1 C2 -14.2(8)
O2 S1 C1 C6 168.7(7)
O3 C15 C16 C17 178.5(8)
O3 C15 C20 C8 -5.6(12)
O3 C15 C20 C19 179.1(8)
O4 C21 C22 O5 -50(2)
O4' C21' C30 O8' 54(3)
O4' C22 C23' O5' 70(3)
O5' C24' C25' O6' -53(5)
O6 C24 C23 O5 -60(2)
O6 C25 C26 O7 57.3(18)
O6' C26' C27' O7' 60(3)
O7 C27 C28 O8 -57.2(16)
O7' C28' C29' O8' -64(3)
O8 C29 C30 O4 59.4(14)
N1 S1 O1 Na1 4.4(4)
N1 S1 C1 C2 109.4(8)
N1 S1 C1 C6 -67.7(8)
N1 C8 C9 C10 25.5(12)
N1 C8 C9 C14 -159.2(8)
N1 C8 C20 C15 160.0(7)
N1 C8 C20 C19 -25.0(11)
C1 S1 O1 Na1 -111.2(4)
C1 S1 N1 Na1 108.6(4)
C1 S1 N1 C8 -76.9(7)
C1 C2 C3 C4 -1.2(14)
C2 C1 C6 C5 1.2(14)
C2 C3 C4 C5 0.8(15)
C2 C3 C4 C7 -179.9(9)
C3 C4 C5 C6 0.7(15)
C4 C5 C6 C1 -1.7(15)
C6 C1 C2 C3 0.3(13)
C7 C4 C5 C6 -178.6(9)
C8 C9 C10 C11 173.2(9)
C8 C9 C14 O3 4.6(13)
C8 C9 C14 C13 -171.7(9)
C9 C8 C20 C15 31.6(10)
C9 C8 C20 C19 -153.3(9)
C9 C10 C11 C12 -0.2(17)
C10 C9 C14 O3 -179.8(8)
C10 C9 C14 C13 3.9(15)
C10 C11 C12 C13 1.4(18)
C11 C12 C13 C14 0.0(17)
C12 C13 C14 O3 -179.2(9)
C12 C13 C14 C9 -2.8(16)
C14 O3 C15 C16 155.8(8)
C14 O3 C15 C20 -24.6(11)
C14 C9 C10 C11 -2.4(14)
C15 O3 C14 C9 25.1(12)
C15 O3 C14 C13 -158.4(8)
C15 C16 C17 C18 2.4(15)
C16 C15 C20 C8 174.0(8)
C16 C15 C20 C19 -1.3(13)
C16 C17 C18 C19 -1.3(17)
C17 C18 C19 C20 -1.1(17)
C18 C19 C20 C8 -172.8(9)
C18 C19 C20 C15 2.3(14)
C20 C8 C9 C10 153.3(8)
C20 C8 C9 C14 -31.4(11)
C20 C15 C16 C17 -1.1(14)
C21 O4 C30 C29 -165.7(13)
C21' O4' C22 C23' 97(3)
C22 O4' C21' C30 177(2)
C22 O5 C23 C24 170.5(14)
C23 C24 O6 Na1 47.4(19)
C23 C24 O6 C25 177.5(17)
C23 O5 C22 C21 -91.4(16)
C25' C24' O5' Na1 10(4)
C25' C24' O5' C23' 141(4)
C25' O6' C26' C27' -177(3)
C26 O7 C27 C28 154.1(14)
C26' O6' C25' C24' -178(3)
C27 O7 C26 C25 -166.7(14)
C27' O7' C28' C29' 161(2)
C28 O8 C29 C30 -175.2(11)
C28' O7' C27' C26' -169(2)
C29 O8 C28 C27 -176.9(13)
C29' O8' C30 C21' -163(2)
C30 O4 C21 C22 -178.6(12)
C30 O8' C29' C28' -168(2)

loop_
_smtbx_masks_void_nr
_smtbx_masks_void_average_x
_smtbx_masks_void_average_y
_smtbx_masks_void_average_z
_smtbx_masks_void_volume
_smtbx_masks_void_count_electrons
1 -0.084 0.151 0.068 10.3 0.3
2 0.084 0.849 0.932 10.3 0.3
3 0.416 0.349 0.568 10.3 0.3
4 0.584 0.651 0.432 10.3 0.3
